data_2241980
loop_
_publ_author_name
'Setifi, Fatima'
'Morgenstern, Bernd'
'Hegetschweiler, Kaspar'
'Setifi, Zouaoui'
'Touzani, Rachid'
'Glidewell, Christopher'

_publ_section_title
;
 Crystal structure of
 <i>meso</i>-di-\m-chlorido-bis[bis(2,2'-bipyridine)cadmium]
 bis(1,1,3,3-tetracyano-2-ethoxypropenide) 0.81-hydrate
;
_journal_coeditor_code WM5346
_journal_issue 1
_journal_name_full 'Acta Crystallographica Section E'
_journal_page_first 48
_journal_page_last 52
_journal_paper_doi 10.1107/S205698901601971X
_journal_volume 73
_journal_year 2017
_chemical_formula_iupac '[Cd2 Cl2 (C10 H8 N2)4] (C9 H5 N4 O)2, 0.806H2 O'
_chemical_formula_moiety 'C40 H32 Cd2 Cl2 N8 2+, 2(C9 H5 N4 O -), 0.806(H2 O)'
_chemical_formula_sum 'C58 H43.62 Cd2 Cl2 N16 O2.81'
_chemical_formula_weight 1305.29
_chemical_name_systematic
;
<i>meso</i>-Di-\m-chlorido-bis[bis(2,2'-bipyridine)cadmium]
bis(1,1,3,3-tetracyano-2-ethoxypropenide) 0.81-hydrate
;
_space_group_crystal_system monoclinic
_space_group_IT_number 14
_space_group_name_Hall '-P 2ybc'
_space_group_name_H-M_alt 'P 1 21/c 1'
_symmetry_space_group_name_Hall '-P 2ybc'
_symmetry_space_group_name_H-M 'P 1 21/c 1'
_atom_sites_solution_hydrogens geom
_audit_creation_method SHELXL-2014
_cell_angle_alpha 90
_cell_angle_beta 104.395(5)
_cell_angle_gamma 90
_cell_formula_units_Z 2
_cell_length_a 12.425(5)
_cell_length_b 13.912(5)
_cell_length_c 17.382(5)
_cell_measurement_reflns_used 13115
_cell_measurement_temperature 293(2)
_cell_measurement_theta_max 35.352
_cell_measurement_theta_min 1.692
_cell_volume 2910.3(18)
_computing_cell_refinement
;
APEX2 and SAINT (Bruker, 2009)
;
_computing_data_collection
;
APEX2 (Bruker, 2009)
;
_computing_data_reduction
;
SAINT (Bruker, 2009)
;
_computing_molecular_graphics
;
PLATON (Spek, 2009)
;
_computing_publication_material
;
SHELXL-2014 and PLATON (Spek, 2009)
;
_computing_structure_refinement
;
SHELXL-2014 (Sheldrick, 2015)
;
_computing_structure_solution
;
SHELXS-97 (Sheldrick, 2008)
;
_diffrn_ambient_temperature 293(2)
_diffrn_measured_fraction_theta_full 0.998
_diffrn_measured_fraction_theta_max 0.998
_diffrn_measurement_device_type 'Bruker APEXII CCD'
_diffrn_measurement_method '\f and \w scans'
_diffrn_radiation_type MoK\a
_diffrn_radiation_wavelength 0.71073
_diffrn_reflns_av_R_equivalents 0.0198
_diffrn_reflns_limit_h_max 19
_diffrn_reflns_limit_h_min -17
_diffrn_reflns_limit_k_max 21
_diffrn_reflns_limit_k_min -18
_diffrn_reflns_limit_l_max 26
_diffrn_reflns_limit_l_min -27
_diffrn_reflns_number 44121
_diffrn_reflns_theta_full 25.242
_diffrn_reflns_theta_max 33.550
_diffrn_reflns_theta_min 2.737
_diffrn_standards_decay_% 0
_diffrn_standards_interval_count 0
_diffrn_standards_interval_time 0
_diffrn_standards_number 0
_exptl_absorpt_coefficient_mu 0.881
_exptl_absorpt_correction_T_max 0.846
_exptl_absorpt_correction_T_min 0.805
_exptl_absorpt_correction_type multi-scan
_exptl_absorpt_process_details
;
(<i>SADABS</i>; Bruker, 2009)
;
_exptl_crystal_colour colourless
_exptl_crystal_density_diffrn 1.490
_exptl_crystal_description prism
_exptl_crystal_F_000 1312
_exptl_crystal_size_max 0.560
_exptl_crystal_size_mid 0.220
_exptl_crystal_size_min 0.190
_refine_diff_density_max 1.536
_refine_diff_density_min -0.791
_refine_ls_extinction_method none
_refine_ls_goodness_of_fit_ref 1.038
_refine_ls_hydrogen_treatment constr
_refine_ls_matrix_type full
_refine_ls_number_parameters 379
_refine_ls_number_reflns 11429
_refine_ls_number_restraints 7
_refine_ls_restrained_S_all 1.038
_refine_ls_R_factor_all 0.0642
_refine_ls_R_factor_gt 0.0434
_refine_ls_shift/su_max 0.003
_refine_ls_shift/su_mean 0.000
_refine_ls_structure_factor_coef Fsqd
_refine_ls_weighting_details 'w=1/[\s^2^(Fo^2^)+(0.0611P)^2^+2.0973P] where P=(Fo^2^+2Fc^2^)/3'
_refine_ls_weighting_scheme calc
_refine_ls_wR_factor_gt 0.1136
_refine_ls_wR_factor_ref 0.1310
_reflns_number_gt 8506
_reflns_number_total 11429
_reflns_threshold_expression 'I > 2\s(I)'
_cod_data_source_file wm5346sup1.cif
_cod_data_source_block I
_cod_database_code 2241980
_shelx_space_group_comment
;
The symmetry employed for this shelxl refinement is uniquely defined
by the following loop, which should always be used as a source of
symmetry information in preference to the above space-group names.
They are only intended as comments.
;
_shelx_estimated_absorpt_t_min 0.638
_shelx_estimated_absorpt_t_max 0.851
_shelxl_version_number 2.014

loop_
_space_group_symop_operation_xyz
'x, y, z'
'-x, y+1/2, -z+1/2'
'-x, -y, -z'
'x, -y-1/2, z-1/2'

loop_
_atom_site_type_symbol
_atom_site_label
_atom_site_fract_x
_atom_site_fract_y
_atom_site_fract_z
_atom_site_U_iso_or_equiv
_atom_site_adp_type
_atom_site_calc_flag
_atom_site_occupancy
_atom_site_disorder_assembly
_atom_site_disorder_group
Cd Cd1 0.48583(2) 0.63830(2) 0.50037(2) 0.03951(6) Uani d 1 . .
Cl Cl1 0.45118(7) 0.49495(4) 0.58640(4) 0.04984(15) Uani d 1 . .
N N11 0.4782(2) 0.75528(15) 0.59703(11) 0.0475(5) Uani d 1 . .
C C12 0.5745(2) 0.77979(18) 0.64804(13) 0.0492(6) Uani d 1 . .
C C13 0.5741(4) 0.8450(2) 0.70916(18) 0.0701(10) Uani d 1 . .
H H13 0.6406 0.8625 0.7444 0.084 Uiso calc 1 . .
C C14 0.4754(4) 0.8833(2) 0.7174(2) 0.0754(11) Uani d 1 . .
H H14 0.4749 0.9259 0.7585 0.090 Uiso calc 1 . .
C C15 0.3781(4) 0.8584(2) 0.6645(2) 0.0698(10) Uani d 1 . .
H H15 0.3105 0.8840 0.6685 0.084 Uiso calc 1 . .
C C16 0.3835(3) 0.7944(2) 0.60539(17) 0.0599(7) Uani d 1 . .
H H16 0.3177 0.7773 0.5692 0.072 Uiso calc 1 . .
N N21 0.66628(18) 0.67905(16) 0.57084(13) 0.0499(5) Uani d 1 . .
C C22 0.6771(2) 0.73550(19) 0.63481(14) 0.0508(6) Uani d 1 . .
C C23 0.7818(3) 0.7514(3) 0.6852(2) 0.0857(12) Uani d 1 . .
H H23 0.7896 0.7898 0.7300 0.103 Uiso calc 1 . .
C C24 0.8734(3) 0.7099(4) 0.6682(3) 0.0975(14) Uani d 1 . .
H H24 0.9435 0.7204 0.7015 0.117 Uiso calc 1 . .
C C25 0.8622(3) 0.6539(3) 0.6032(3) 0.0804(11) Uani d 1 . .
H H25 0.9236 0.6258 0.5907 0.096 Uiso calc 1 . .
C C26 0.7561(3) 0.6397(2) 0.5559(2) 0.0618(8) Uani d 1 . .
H H26 0.7474 0.6006 0.5113 0.074 Uiso calc 1 . .
N N31 0.46705(18) 0.74567(14) 0.39413(11) 0.0433(4) Uani d 1 . .
C C32 0.3644(2) 0.76034(16) 0.34772(13) 0.0429(5) Uani d 1 . .
C C33 0.3454(3) 0.8242(2) 0.28427(16) 0.0615(7) Uani d 1 . .
H H33 0.2737 0.8342 0.2532 0.074 Uiso calc 1 . .
C C34 0.4343(4) 0.8727(2) 0.2680(2) 0.0743(11) Uani d 1 . .
H H34 0.4231 0.9153 0.2256 0.089 Uiso calc 1 . .
C C35 0.5395(4) 0.8574(2) 0.3153(2) 0.0707(10) Uani d 1 . .
H H35 0.6005 0.8894 0.3055 0.085 Uiso calc 1 . .
C C36 0.5519(3) 0.7931(2) 0.37774(18) 0.0575(6) Uani d 1 . .
H H36 0.6229 0.7826 0.4098 0.069 Uiso calc 1 . .
N N41 0.29665(17) 0.65857(15) 0.43755(12) 0.0440(4) Uani d 1 . .
C C42 0.2726(2) 0.70543(17) 0.36817(13) 0.0430(5) Uani d 1 . .
C C43 0.1653(3) 0.7022(3) 0.31844(19) 0.0650(8) Uani d 1 . .
H H43 0.1496 0.7327 0.2693 0.078 Uiso calc 1 . .
C C44 0.0835(3) 0.6536(3) 0.3426(2) 0.0775(11) Uani d 1 . .
H H44 0.0118 0.6511 0.3100 0.093 Uiso calc 1 . .
C C45 0.1075(3) 0.6094(3) 0.4144(3) 0.0710(9) Uani d 1 . .
H H45 0.0525 0.5777 0.4324 0.085 Uiso calc 1 . .
C C46 0.2157(2) 0.6125(2) 0.4601(2) 0.0580(7) Uani d 1 . .
H H46 0.2327 0.5809 0.5088 0.070 Uiso calc 1 . .
C C52 -0.0654(3) 1.0993(2) 0.5745(2) 0.0675(8) Uani d 1 . .
C C53 -0.0125(3) 1.1611(3) 0.5323(2) 0.0673(8) Uani d 1 . .
C C51 -0.0135(3) 1.0558(3) 0.6467(2) 0.0742(9) Uani d 0.75(2) A -1
C C511 -0.0821(7) 1.0188(7) 0.6947(6) 0.0706(19) Uani d 0.75(2) A -1
N N511 -0.1340(8) 0.9934(8) 0.7366(7) 0.093(3) Uani d 0.75(2) A -1
C C512 0.1033(4) 1.0422(18) 0.6761(8) 0.0773(16) Uani d 0.75(2) A -1
N N512 0.1970(5) 1.0327(16) 0.6983(9) 0.096(3) Uani d 0.75(2) A -1
C C61 -0.0135(3) 1.0558(3) 0.6467(2) 0.0742(9) Uani d 0.25(2) A -2
C C611 -0.062(2) 1.041(2) 0.7125(12) 0.0706(19) Uani d 0.25(2) A -2
N N611 -0.105(2) 1.025(2) 0.7621(13) 0.093(3) Uani d 0.25(2) A -2
C C612 0.1045(9) 1.046(6) 0.664(2) 0.0773(16) Uani d 0.25(2) A -2
N N612 0.1961(12) 1.026(5) 0.676(3) 0.096(3) Uani d 0.25(2) A -2
C C531 -0.0659(3) 1.1915(3) 0.4536(2) 0.0764(10) Uani d 1 . .
N N531 -0.1062(3) 1.2178(4) 0.3913(2) 0.1098(14) Uani d 1 . .
C C532 0.0883(3) 1.2078(3) 0.5690(2) 0.0710(8) Uani d 1 . .
N N532 0.1683(3) 1.2487(3) 0.5991(2) 0.0916(10) Uani d 1 . .
O O521 -0.1747(2) 1.08810(18) 0.54269(17) 0.0796(7) Uani d 1 . .
C C521 -0.2240(4) 0.9924(3) 0.5284(4) 0.0941(14) Uani d 1 . .
H H52A -0.2230 0.9709 0.4754 0.113 Uiso calc 1 . .
H H52B -0.1811 0.9472 0.5664 0.113 Uiso calc 1 . .
C C522 -0.3369(4) 0.9956(3) 0.5360(4) 0.1013(16) Uani d 1 . .
H H52C -0.3801 1.0371 0.4959 0.152 Uiso calc 1 . .
H H52D -0.3377 1.0198 0.5876 0.152 Uiso calc 1 . .
H H52E -0.3679 0.9321 0.5297 0.152 Uiso calc 1 . .
O O71 0.1575(6) 0.4775(5) 0.6000(4) 0.080 Uiso d 0.403(6) . .

loop_
_atom_site_aniso_label
_atom_site_aniso_U_11
_atom_site_aniso_U_22
_atom_site_aniso_U_33
_atom_site_aniso_U_12
_atom_site_aniso_U_13
_atom_site_aniso_U_23
Cd1 0.04263(10) 0.03855(9) 0.03202(8) 0.00263(6) -0.00077(6) -0.00296(5)
Cl1 0.0755(4) 0.0419(3) 0.0324(2) 0.0095(3) 0.0140(3) 0.00108(18)
N11 0.0640(13) 0.0446(10) 0.0315(8) -0.0059(9) 0.0077(8) -0.0059(7)
C12 0.0719(16) 0.0405(11) 0.0315(10) -0.0138(11) 0.0061(10) -0.0023(8)
C13 0.107(3) 0.0564(16) 0.0434(14) -0.0262(17) 0.0129(16) -0.0149(12)
C14 0.131(4) 0.0483(15) 0.0536(17) -0.0131(19) 0.036(2) -0.0152(13)
C15 0.109(3) 0.0493(15) 0.0586(18) 0.0133(16) 0.0361(19) -0.0042(12)
C16 0.0737(19) 0.0552(15) 0.0513(14) 0.0131(14) 0.0165(13) -0.0078(12)
N21 0.0456(11) 0.0494(11) 0.0476(11) -0.0068(9) -0.0017(8) -0.0015(9)
C22 0.0561(14) 0.0506(13) 0.0377(11) -0.0178(11) -0.0036(10) 0.0038(9)
C23 0.073(2) 0.103(3) 0.064(2) -0.027(2) -0.0153(17) -0.0182(19)
C24 0.0536(19) 0.118(3) 0.100(3) -0.019(2) -0.0207(19) -0.014(3)
C25 0.0421(15) 0.090(3) 0.100(3) -0.0078(15) -0.0002(17) 0.003(2)
C26 0.0429(14) 0.0633(18) 0.074(2) -0.0022(12) 0.0044(13) -0.0077(14)
N31 0.0502(11) 0.0402(9) 0.0388(9) 0.0033(8) 0.0095(8) 0.0002(7)
C32 0.0561(13) 0.0382(10) 0.0325(9) 0.0085(9) 0.0073(9) -0.0023(8)
C33 0.087(2) 0.0510(14) 0.0423(13) 0.0154(14) 0.0079(13) 0.0107(11)
C34 0.122(3) 0.0496(16) 0.0569(18) 0.0046(17) 0.032(2) 0.0134(13)
C35 0.098(3) 0.0522(16) 0.074(2) -0.0134(16) 0.044(2) -0.0017(14)
C36 0.0599(16) 0.0516(14) 0.0630(17) -0.0032(12) 0.0191(13) -0.0037(12)
N41 0.0390(9) 0.0473(10) 0.0422(10) 0.0034(8) 0.0035(8) 0.0000(8)
C42 0.0447(11) 0.0423(11) 0.0366(10) 0.0085(9) 0.0001(8) -0.0053(8)
C43 0.0530(15) 0.074(2) 0.0545(15) 0.0074(14) -0.0115(12) -0.0021(14)
C44 0.0452(16) 0.080(2) 0.091(3) 0.0009(14) -0.0145(16) -0.0062(19)
C45 0.0438(14) 0.0609(17) 0.105(3) -0.0066(13) 0.0133(16) -0.0030(18)
C46 0.0479(14) 0.0564(15) 0.0678(18) 0.0018(12) 0.0106(13) 0.0056(13)
C52 0.0609(18) 0.0577(17) 0.087(2) 0.0086(14) 0.0240(16) -0.0011(15)
C53 0.0604(18) 0.0683(18) 0.076(2) -0.0002(15) 0.0214(16) -0.0062(16)
C51 0.0657(19) 0.0659(19) 0.097(3) 0.0163(16) 0.0318(18) 0.0096(18)
C511 0.066(4) 0.060(4) 0.084(4) 0.009(3) 0.016(4) 0.008(3)
N511 0.086(4) 0.095(6) 0.101(5) 0.015(3) 0.029(4) 0.025(4)
C512 0.073(2) 0.070(3) 0.093(5) 0.0224(18) 0.028(2) 0.011(4)
N512 0.074(2) 0.099(4) 0.116(9) 0.032(2) 0.026(3) 0.009(7)
C61 0.0657(19) 0.0659(19) 0.097(3) 0.0163(16) 0.0318(18) 0.0096(18)
C611 0.066(4) 0.060(4) 0.084(4) 0.009(3) 0.016(4) 0.008(3)
N611 0.086(4) 0.095(6) 0.101(5) 0.015(3) 0.029(4) 0.025(4)
C612 0.073(2) 0.070(3) 0.093(5) 0.0224(18) 0.028(2) 0.011(4)
N612 0.074(2) 0.099(4) 0.116(9) 0.032(2) 0.026(3) 0.009(7)
C531 0.065(2) 0.090(3) 0.074(2) -0.0169(18) 0.0172(17) -0.0067(19)
N531 0.094(3) 0.154(4) 0.072(2) -0.035(3) 0.0030(19) 0.009(2)
C532 0.0626(19) 0.076(2) 0.076(2) 0.0026(16) 0.0196(16) 0.0064(17)
N532 0.0658(19) 0.107(3) 0.095(2) -0.0156(18) 0.0062(17) 0.007(2)
O521 0.0581(13) 0.0659(14) 0.113(2) -0.0043(11) 0.0186(13) 0.0077(13)
C521 0.098(3) 0.073(3) 0.114(4) -0.011(2) 0.031(3) -0.012(2)
C522 0.093(3) 0.089(3) 0.122(4) -0.025(2) 0.027(3) 0.009(2)

loop_
_atom_type_symbol
_atom_type_description
_atom_type_scat_dispersion_real
_atom_type_scat_dispersion_imag
_atom_type_scat_source
C C 0.0033 0.0016 'International Tables Vol C Tables 4.2.6.8 and 6.1.1.4'
H H 0.0000 0.0000 'International Tables Vol C Tables 4.2.6.8 and 6.1.1.4'
N N 0.0061 0.0033 'International Tables Vol C Tables 4.2.6.8 and 6.1.1.4'
O O 0.0106 0.0060 'International Tables Vol C Tables 4.2.6.8 and 6.1.1.4'
Cd Cd -0.8075 1.2024 'International Tables Vol C Tables 4.2.6.8 and 6.1.1.4'
Cl Cl 0.1484 0.1585 'International Tables Vol C Tables 4.2.6.8 and 6.1.1.4'

loop_
_geom_angle_atom_site_label_1
_geom_angle_atom_site_label_2
_geom_angle_atom_site_label_3
_geom_angle_site_symmetry_3
_geom_angle
N31 Cd1 N21 . 98.79(8)
N31 Cd1 N41 . 70.42(8)
N21 Cd1 N41 . 158.62(8)
N31 Cd1 N11 . 96.20(8)
N21 Cd1 N11 . 70.30(8)
N41 Cd1 N11 . 92.04(8)
N31 Cd1 Cl1 . 161.37(6)
N21 Cd1 Cl1 . 99.17(6)
N41 Cd1 Cl1 . 94.01(6)
N11 Cd1 Cl1 . 94.48(6)
N31 Cd1 Cl1 3_666 89.01(5)
N21 Cd1 Cl1 3_666 95.04(6)
N41 Cd1 Cl1 3_666 102.95(6)
N11 Cd1 Cl1 3_666 165.01(6)
Cl1 Cd1 Cl1 3_666 84.51(3)
Cd1 Cl1 Cd1 3_666 95.49(3)
C16 N11 C12 . 119.2(2)
C16 N11 Cd1 . 123.40(18)
C12 N11 Cd1 . 117.30(18)
N11 C12 C13 . 119.7(3)
N11 C12 C22 . 116.8(2)
C13 C12 C22 . 123.6(3)
C14 C13 C12 . 120.1(3)
C14 C13 H13 . 119.9
C12 C13 H13 . 119.9
C15 C14 C13 . 119.6(3)
C15 C14 H14 . 120.2
C13 C14 H14 . 120.2
C14 C15 C16 . 117.8(4)
C14 C15 H15 . 121.1
C16 C15 H15 . 121.1
N11 C16 C15 . 123.6(3)
N11 C16 H16 . 118.2
C15 C16 H16 . 118.2
C26 N21 C22 . 119.3(2)
C26 N21 Cd1 . 122.74(19)
C22 N21 Cd1 . 117.49(18)
N21 C22 C23 . 120.0(3)
N21 C22 C12 . 117.3(2)
C23 C22 C12 . 122.7(3)
C24 C23 C22 . 119.5(3)
C24 C23 H23 . 120.2
C22 C23 H23 . 120.2
C25 C24 C23 . 120.2(3)
C25 C24 H24 . 119.9
C23 C24 H24 . 119.9
C24 C25 C26 . 117.7(4)
C24 C25 H25 . 121.1
C26 C25 H25 . 121.1
N21 C26 C25 . 123.3(3)
N21 C26 H26 . 118.4
C25 C26 H26 . 118.4
C36 N31 C32 . 118.6(2)
C36 N31 Cd1 . 123.74(19)
C32 N31 Cd1 . 117.64(16)
N31 C32 C33 . 121.5(3)
N31 C32 C42 . 116.6(2)
C33 C32 C42 . 121.9(2)
C34 C33 C32 . 119.1(3)
C34 C33 H33 . 120.4
C32 C33 H33 . 120.4
C35 C34 C33 . 119.5(3)
C35 C34 H34 . 120.3
C33 C34 H34 . 120.3
C34 C35 C36 . 118.1(3)
C34 C35 H35 . 120.9
C36 C35 H35 . 120.9
N31 C36 C35 . 123.2(3)
N31 C36 H36 . 118.4
C35 C36 H36 . 118.4
C46 N41 C42 . 119.0(2)
C46 N41 Cd1 . 123.16(18)
C42 N41 Cd1 . 116.81(17)
N41 C42 C43 . 120.5(3)
N41 C42 C32 . 116.9(2)
C43 C42 C32 . 122.6(2)
C44 C43 C42 . 119.5(3)
C44 C43 H43 . 120.2
C42 C43 H43 . 120.2
C45 C44 C43 . 119.7(3)
C45 C44 H44 . 120.2
C43 C44 H44 . 120.2
C44 C45 C46 . 118.4(3)
C44 C45 H45 . 120.8
C46 C45 H45 . 120.8
N41 C46 C45 . 122.9(3)
N41 C46 H46 . 118.5
C45 C46 H46 . 118.5
O521 C52 C53 . 114.5(3)
O521 C52 C51 . 120.9(3)
C53 C52 C51 . 124.5(3)
C52 C53 C532 . 121.6(4)
C52 C53 C531 . 121.2(3)
C532 C53 C531 . 116.5(3)
C52 C51 C512 . 125.5(6)
C52 C51 C511 . 118.1(5)
C512 C51 C511 . 116.4(5)
N511 C511 C51 . 175.7(7)
N512 C512 C51 . 178.4(15)
N531 C531 C53 . 177.9(4)
N532 C532 C53 . 177.7(4)
C52 O521 C521 . 120.9(3)
C522 C521 O521 . 109.4(4)
C522 C521 H52A . 109.8
O521 C521 H52A . 109.8
C522 C521 H52B . 109.8
O521 C521 H52B . 109.8
H52A C521 H52B . 108.3
C521 C522 H52C . 109.5
C521 C522 H52D . 109.5
H52C C522 H52D . 109.5
C521 C522 H52E . 109.5
H52C C522 H52E . 109.5
H52D C522 H52E . 109.5

loop_
_geom_bond_atom_site_label_1
_geom_bond_atom_site_label_2
_geom_bond_site_symmetry_2
_geom_bond_distance
Cd1 N31 . 2.341(2)
Cd1 N21 . 2.342(2)
Cd1 N41 . 2.350(2)
Cd1 N11 . 2.358(2)
Cd1 Cl1 . 2.5920(9)
Cd1 Cl1 3_666 2.6289(8)
Cl1 Cd1 3_666 2.6289(8)
N11 C16 . 1.337(4)
N11 C12 . 1.344(3)
C12 C13 . 1.398(4)
C12 C22 . 1.485(4)
C13 C14 . 1.376(6)
C13 H13 . 0.9300
C14 C15 . 1.369(6)
C14 H14 . 0.9300
C15 C16 . 1.375(4)
C15 H15 . 0.9300
C16 H16 . 0.9300
N21 C26 . 1.326(4)
N21 C22 . 1.340(3)
C22 C23 . 1.393(4)
C23 C24 . 1.372(6)
C23 H23 . 0.9300
C24 C25 . 1.351(6)
C24 H24 . 0.9300
C25 C26 . 1.383(4)
C25 H25 . 0.9300
C26 H26 . 0.9300
N31 C36 . 1.333(4)
N31 C32 . 1.344(3)
C32 C33 . 1.390(3)
C32 C42 . 1.488(4)
C33 C34 . 1.382(6)
C33 H33 . 0.9300
C34 C35 . 1.377(6)
C34 H34 . 0.9300
C35 C36 . 1.385(5)
C35 H35 . 0.9300
C36 H36 . 0.9300
N41 C46 . 1.332(4)
N41 C42 . 1.338(3)
C42 C43 . 1.397(3)
C43 C44 . 1.371(5)
C43 H43 . 0.9300
C44 C45 . 1.356(6)
C44 H44 . 0.9300
C45 C46 . 1.382(4)
C45 H45 . 0.9300
C46 H46 . 0.9300
C52 O521 . 1.343(4)
C52 C53 . 1.397(5)
C52 C51 . 1.398(5)
C53 C532 . 1.414(5)
C53 C531 . 1.428(6)
C51 C512 . 1.425(6)
C51 C511 . 1.428(6)
C511 N511 . 1.143(6)
C512 N512 . 1.139(6)
C611 N611 . 1.145(7)
C612 N612 . 1.140(8)
C531 N531 . 1.135(5)
C532 N532 . 1.152(5)
O521 C521 . 1.461(4)
C521 C522 . 1.442(7)
C521 H52A . 0.9700
C521 H52B . 0.9700
C522 H52C . 0.9600
C522 H52D . 0.9600
C522 H52E . 0.9600

loop_
_geom_hbond_atom_site_label_D
_geom_hbond_atom_site_label_H
_geom_hbond_atom_site_label_A
_geom_hbond_site_symmetry_A
_geom_hbond_distance_DH
_geom_hbond_distance_HA
_geom_hbond_distance_DA
_geom_hbond_angle_DHA
_geom_hbond_publ_flag
C14 H14 Cl1 2_656 0.93 2.79 3.651(4) 154 y
C15 H15 N512 . 0.93 2.63 3.456(17) 149 y
C15 H15 N612 . 0.93 2.46 3.29(5) 149 y
C34 H34 Cl1 4_575 0.93 2.82 3.705(4) 160 y
C46 H46 O71 . 0.93 2.49 3.292(8) 145 y

loop_
_geom_torsion_atom_site_label_1
_geom_torsion_atom_site_label_2
_geom_torsion_atom_site_label_3
_geom_torsion_atom_site_label_4
_geom_torsion
C16 N11 C12 C13 0.5(4)
Cd1 N11 C12 C13 -176.6(2)
C16 N11 C12 C22 -178.8(2)
Cd1 N11 C12 C22 4.1(3)
N11 C12 C13 C14 0.5(4)
C22 C12 C13 C14 179.7(3)
C12 C13 C14 C15 -1.1(5)
C13 C14 C15 C16 0.8(5)
C12 N11 C16 C15 -0.8(4)
Cd1 N11 C16 C15 176.1(2)
C14 C15 C16 N11 0.1(5)
C26 N21 C22 C23 -0.7(4)
Cd1 N21 C22 C23 171.2(2)
C26 N21 C22 C12 178.6(3)
Cd1 N21 C22 C12 -9.5(3)
N11 C12 C22 N21 3.6(3)
C13 C12 C22 N21 -175.7(3)
N11 C12 C22 C23 -177.2(3)
C13 C12 C22 C23 3.6(4)
N21 C22 C23 C24 0.8(6)
C12 C22 C23 C24 -178.4(4)
C22 C23 C24 C25 -0.2(7)
C23 C24 C25 C26 -0.6(7)
C22 N21 C26 C25 -0.1(5)
Cd1 N21 C26 C25 -171.6(3)
C24 C25 C26 N21 0.7(6)
C36 N31 C32 C33 -0.7(3)
Cd1 N31 C32 C33 178.77(19)
C36 N31 C32 C42 179.7(2)
Cd1 N31 C32 C42 -0.8(3)
N31 C32 C33 C34 0.9(4)
C42 C32 C33 C34 -179.7(3)
C32 C33 C34 C35 -0.5(5)
C33 C34 C35 C36 0.2(5)
C32 N31 C36 C35 0.3(4)
Cd1 N31 C36 C35 -179.1(2)
C34 C35 C36 N31 0.0(5)
C46 N41 C42 C43 -3.1(4)
Cd1 N41 C42 C43 165.6(2)
C46 N41 C42 C32 176.7(2)
Cd1 N41 C42 C32 -14.7(3)
N31 C32 C42 N41 10.4(3)
C33 C32 C42 N41 -169.1(2)
N31 C32 C42 C43 -169.9(2)
C33 C32 C42 C43 10.6(4)
N41 C42 C43 C44 2.6(4)
C32 C42 C43 C44 -177.1(3)
C42 C43 C44 C45 0.0(5)
C43 C44 C45 C46 -1.9(6)
C42 N41 C46 C45 1.1(4)
Cd1 N41 C46 C45 -166.8(3)
C44 C45 C46 N41 1.4(5)
O521 C52 C53 C532 157.0(3)
C51 C52 C53 C532 -19.1(6)
O521 C52 C53 C531 -13.2(5)
C51 C52 C53 C531 170.6(4)
O521 C52 C51 C512 163.4(13)
C53 C52 C51 C512 -20.7(14)
O521 C52 C51 C511 -14.6(7)
C53 C52 C51 C511 161.4(6)
C53 C52 O521 C521 128.9(4)
C51 C52 O521 C521 -54.7(5)
C52 O521 C521 C522 149.3(4)

_cod_database_fobs_code 2241980
